data_4021962
loop_
_publ_author_name
'Takashi Mino'
'Youichi Tanaka'
'Youtaro Hattori'
'Toshihiro Yabusaki'
'Hiroaki Saotome'
'Masami Sakamoto'
'Tsutomu Fujita'

_publ_section_title
;
 Synthesis and Optical Resolution of Aminophosphines with Axially
 Chiral C(aryl)-N(amine) Bonds for Use as Ligands in Asymmetric
 Catalysis
;
_journal_name_full 'Journal of Organic Chemistry'
_journal_page_first 7346
_journal_page_last 7353
_journal_paper_doi 10.1021/jo061261f
_journal_volume 71
_journal_year 2006
_chemical_formula_moiety 'C39 H40 Cl N2 O2 P Pd '
_chemical_formula_sum 'C39 H40 Cl N2 O2 P Pd'
_chemical_formula_weight 741.58
_space_group_IT_number 5
_symmetry_cell_setting monoclinic
_symmetry_space_group_name_Hall 'C 2y'
_symmetry_space_group_name_H-M 'C 1 2 1'
_audit_creation_date 2005-02-19
_audit_creation_method 'by CrystalStructure v3.5.1'
_cell_angle_alpha 90
_cell_angle_beta 96.414(5)
_cell_angle_gamma 90
_cell_formula_units_Z 4
_cell_length_a 39.149(8)
_cell_length_b 9.736(2)
_cell_length_c 9.566(2)
_cell_measurement_reflns_used 8552
_cell_measurement_temperature 293.1
_cell_measurement_theta_max 27.5
_cell_measurement_theta_min 3.2
_cell_volume 3623.3(13)
_computing_cell_refinement CrystalClear
_computing_data_collection CrystalClear
_computing_data_reduction CrystalStructure
_computing_publication_material 'CrystalStructure Ver. 3.5.1'
_computing_structure_refinement CRYSTALS
_computing_structure_solution SHELXS97
_diffrn_detector_area_resol_mean 7.31
_diffrn_measured_fraction_theta_full 0.9909
_diffrn_measured_fraction_theta_max 0.9909
_diffrn_measurement_device_type 'Rigaku Mercury'
_diffrn_measurement_method \w
_diffrn_radiation_type 'Mo K\a'
_diffrn_radiation_wavelength 0.7107
_diffrn_reflns_av_R_equivalents 0.050
_diffrn_reflns_limit_h_max 38
_diffrn_reflns_limit_h_min -50
_diffrn_reflns_limit_k_max 10
_diffrn_reflns_limit_k_min -12
_diffrn_reflns_limit_l_max 12
_diffrn_reflns_limit_l_min -11
_diffrn_reflns_number 36582
_diffrn_reflns_theta_full 27.48
_diffrn_reflns_theta_max 27.48
_exptl_absorpt_coefficient_mu 0.665
_exptl_absorpt_correction_T_max 0.936
_exptl_absorpt_correction_T_min 0.731
_exptl_absorpt_correction_type numerical
_exptl_absorpt_process_details
;
    Higashi, T. (1999). Program for Absorption Correction.
    Rigaku Corporation, Tokyo, Japan.
;
_exptl_crystal_colour colorless
_exptl_crystal_density_diffrn 1.359
_exptl_crystal_density_method 'not measured'
_exptl_crystal_description prism
_exptl_crystal_F_000 1528.00
_exptl_crystal_size_max 2.00
_exptl_crystal_size_mid 0.20
_exptl_crystal_size_min 0.10
_refine_diff_density_max 0.89
_refine_diff_density_min -0.74
_refine_ls_extinction_method none
_refine_ls_goodness_of_fit_ref 4.209
_refine_ls_hydrogen_treatment refall
_refine_ls_number_parameters 455
_refine_ls_number_reflns 3998
_refine_ls_R_factor_gt 0.0500
_refine_ls_shift/su_max 1.3090
_refine_ls_structure_factor_coef F
_refine_ls_weighting_details 'w = 1.0'
_refine_ls_weighting_scheme unit
_refine_ls_wR_factor_ref 0.0550
_reflns_number_gt 3998
_reflns_number_total 4362
_reflns_threshold_expression F^2^>2.0\s(F^2^)
_cod_data_source_file jo061261fsi20060619_091253.cif
_cod_original_sg_symbol_H-M 'C 2'
_cod_original_formula_sum 'C39 H40 Cl N2 O2 P Pd '
_cod_database_code 4021962

loop_
_symmetry_equiv_pos_as_xyz
x,y,z
x+1/2,y+1/2,z
-x,y,-z
-x+1/2,y+1/2,-z

loop_
_atom_site_label
_atom_site_type_symbol
_atom_site_fract_x
_atom_site_fract_y
_atom_site_fract_z
_atom_site_U_iso_or_equiv
_atom_site_adp_type
_atom_site_occupancy
_atom_site_symmetry_multiplicity
_atom_site_calc_flag
Pd(1) Pd 0.077100(10) 0.8769(2) 0.39745(5) 0.04395(13) Uani 1.00 1 d
Cl(1) Cl 0.06181(6) 0.6718(4) 0.2634(2) 0.0610(7) Uani 1.00 1 d
P(1) P 0.11368(4) 0.7554(3) 0.5465(2) 0.0377(5) Uani 1.00 1 d
O(1) O 0.1772(4) 0.455(2) 0.071(2) 0.236(8) Uani 1.00 1 d
O(2) O 0.2070(6) 0.353(7) 0.043(5) 0.61(3) Uani 1.00 1 d
N(1) N 0.0452(2) 1.0084(9) 0.2542(7) 0.056(2) Uani 1.00 1 d
N(2) N 0.1609(2) 0.7536(7) 0.3219(7) 0.045(2) Uani 1.00 1 d
C(1) C 0.0572(3) 1.1544(12) 0.2956(13) 0.079(4) Uani 1.00 1 d
C(2) C 0.0620(2) 1.1599(9) 0.4539(12) 0.062(3) Uani 1.00 1 d
C(3) C 0.0546(2) 1.2745(10) 0.535(2) 0.087(4) Uani 1.00 1 d
C(4) C 0.0605(3) 1.2741(11) 0.679(2) 0.081(4) Uani 1.00 1 d
C(5) C 0.0745(3) 1.1616(11) 0.7467(12) 0.073(3) Uani 1.00 1 d
C(6) C 0.0823(3) 1.0457(11) 0.6709(12) 0.055(3) Uani 1.00 1 d
C(7) C 0.0763(2) 1.0437(9) 0.5252(9) 0.049(2) Uani 1.00 1 d
C(8) C 0.0353(4) 1.267(1) 0.224(2) 0.128(6) Uani 1.00 1 d
C(9) C 0.0090(2) 0.9875(12) 0.2775(11) 0.076(3) Uani 1.00 1 d
C(10) C 0.0500(3) 0.982(2) 0.1103(10) 0.101(4) Uani 1.00 1 d
C(11) C 0.0881(3) 0.6895(10) 0.6811(10) 0.048(2) Uani 1.00 1 d
C(12) C 0.0538(2) 0.6652(10) 0.6402(11) 0.063(3) Uani 1.00 1 d
C(13) C 0.0323(2) 0.6227(11) 0.7413(13) 0.077(3) Uani 1.00 1 d
C(14) C 0.0454(3) 0.6024(12) 0.8784(12) 0.087(4) Uani 1.00 1 d
C(15) C 0.0788(4) 0.622(2) 0.9154(11) 0.109(5) Uani 1.00 1 d
C(16) C 0.1008(3) 0.669(1) 0.8213(8) 0.082(3) Uani 1.00 1 d
C(17) C 0.1521(2) 0.8371(8) 0.6351(8) 0.042(2) Uani 1.00 1 d
C(18) C 0.1600(2) 0.9708(10) 0.6049(12) 0.064(3) Uani 1.00 1 d
C(19) C 0.1887(3) 1.0331(13) 0.670(1) 0.090(4) Uani 1.00 1 d
C(20) C 0.2099(3) 0.962(2) 0.770(2) 0.116(6) Uani 1.00 1 d
C(21) C 0.2037(3) 0.827(2) 0.799(1) 0.107(5) Uani 1.00 1 d
C(22) C 0.1744(2) 0.7641(12) 0.7315(9) 0.063(3) Uani 1.00 1 d
C(23) C 0.1320(2) 0.6030(8) 0.4719(8) 0.039(2) Uani 1.00 1 d
C(24) C 0.1539(2) 0.6173(8) 0.3691(8) 0.043(2) Uani 1.00 1 d
C(25) C 0.1689(2) 0.5011(10) 0.3140(9) 0.056(2) Uani 1.00 1 d
C(26) C 0.1610(2) 0.372(1) 0.3621(9) 0.063(2) Uani 1.00 1 d
C(27) C 0.1386(2) 0.3555(10) 0.4656(10) 0.060(3) Uani 1.00 1 d
C(28) C 0.1245(2) 0.4730(9) 0.5205(10) 0.053(2) Uani 1.00 1 d
C(29) C 0.1442(3) 0.8027(12) 0.1866(11) 0.070(3) Uani 1.00 1 d
C(30) C 0.1612(3) 0.9384(13) 0.162(1) 0.094(4) Uani 1.00 1 d
C(31) C 0.1965(3) 0.9177(10) 0.2480(13) 0.079(4) Uani 1.00 1 d
C(32) C 0.1941(2) 0.8097(9) 0.3395(10) 0.055(2) Uani 1.00 1 d
C(33) C 0.2219(2) 0.7687(11) 0.4313(10) 0.066(3) Uani 1.00 1 d
C(34) C 0.2521(3) 0.840(1) 0.4313(13) 0.088(4) Uani 1.00 1 d
C(35) C 0.2556(4) 0.946(2) 0.342(2) 0.125(6) Uani 1.00 1 d
C(36) C 0.2280(4) 0.989(2) 0.255(2) 0.120(6) Uani 1.00 1 d
C(37) C 0.1934(3) 0.5135(13) 0.2043(13) 0.092(4) Uani 1.00 1 d
C(38) C 0.1834(5) 0.400(3) -0.011(2) 0.216(11) Uani 1.00 1 d
C(39) C 0.1709(8) 0.313(2) -0.110(2) 0.27(1) Uani 1.00 1 d
H(1) H 0.0795(3) 1.1642(12) 0.2667(13) 0.093(4) Uiso 1.00 1 c
H(2) H 0.0434(2) 1.3516(10) 0.489(2) 0.105(5) Uiso 1.00 1 c
H(3) H 0.0564(3) 1.3538(11) 0.732(2) 0.099(4) Uiso 1.00 1 c
H(4) H 0.0791(3) 1.1614(11) 0.8463(12) 0.090(4) Uiso 1.00 1 c
H(5) H 0.0915(3) 0.9660(11) 0.7189(12) 0.068(3) Uiso 1.00 1 c
H(6) H 0.0346(4) 1.257(1) 0.125(2) 0.151(7) Uiso 1.00 1 c
H(7) H 0.0449(4) 1.354(1) 0.252(2) 0.151(7) Uiso 1.00 1 c
H(8) H 0.0126(4) 1.261(1) 0.250(2) 0.151(7) Uiso 1.00 1 c
H(9) H -0.0052(2) 1.0475(12) 0.2180(11) 0.090(4) Uiso 1.00 1 c
H(10) H 0.0063(2) 1.0068(12) 0.3729(11) 0.090(4) Uiso 1.00 1 c
H(11) H 0.0025(2) 0.8950(12) 0.2567(11) 0.090(4) Uiso 1.00 1 c
H(12) H 0.0359(3) 1.042(2) 0.0506(10) 0.121(6) Uiso 1.00 1 c
H(13) H 0.0734(3) 0.996(2) 0.0961(10) 0.121(6) Uiso 1.00 1 c
H(14) H 0.0438(3) 0.890(2) 0.0890(10) 0.121(6) Uiso 1.00 1 c
H(15) H 0.0448(2) 0.6761(10) 0.5445(11) 0.076(3) Uiso 1.00 1 c
H(16) H 0.0084(2) 0.6094(11) 0.7147(13) 0.095(4) Uiso 1.00 1 c
H(17) H 0.0310(3) 0.5738(12) 0.9466(12) 0.109(5) Uiso 1.00 1 c
H(18) H 0.0881(4) 0.604(2) 1.0095(11) 0.134(6) Uiso 1.00 1 c
H(19) H 0.1243(3) 0.687(1) 0.8524(8) 0.100(4) Uiso 1.00 1 c
H(20) H 0.1452(2) 1.0201(10) 0.5369(12) 0.077(3) Uiso 1.00 1 c
H(21) H 0.1938(3) 1.1253(13) 0.647(1) 0.109(5) Uiso 1.00 1 c
H(22) H 0.2291(3) 1.008(2) 0.819(2) 0.138(8) Uiso 1.00 1 c
H(23) H 0.2192(3) 0.778(2) 0.865(1) 0.126(8) Uiso 1.00 1 c
H(24) H 0.1695(2) 0.6710(12) 0.7515(9) 0.075(3) Uiso 1.00 1 c
H(25) H 0.1707(2) 0.293(1) 0.3235(9) 0.075(3) Uiso 1.00 1 c
H(26) H 0.1330(2) 0.2672(10) 0.4986(10) 0.072(3) Uiso 1.00 1 c
H(27) H 0.1095(2) 0.4651(9) 0.5916(10) 0.064(3) Uiso 1.00 1 c
H(28) H 0.1483(3) 0.7397(12) 0.1146(11) 0.085(4) Uiso 1.00 1 c
H(29) H 0.1201(3) 0.8122(12) 0.1896(11) 0.085(4) Uiso 1.00 1 c
H(30) H 0.1634(3) 0.9534(13) 0.065(1) 0.114(5) Uiso 1.00 1 c
H(31) H 0.1488(3) 1.0120(13) 0.197(1) 0.114(5) Uiso 1.00 1 c
H(32) H 0.2297(4) 1.067(2) 0.197(2) 0.151(7) Uiso 1.00 1 c
H(33) H 0.2773(4) 0.990(2) 0.342(2) 0.153(8) Uiso 1.00 1 c
H(34) H 0.2713(3) 0.815(1) 0.4963(13) 0.107(6) Uiso 1.00 1 c
H(35) H 0.2202(2) 0.6926(11) 0.4922(10) 0.079(3) Uiso 1.00 1 c
H(36) H 0.2140(3) 0.4650(13) 0.2323(13) 0.114(5) Uiso 1.00 1 c
H(37) H 0.1984(3) 0.6079(13) 0.1919(13) 0.114(5) Uiso 1.00 1 c
H(38) H 0.1595(8) 0.239(2) -0.070(2) 0.34(2) Uiso 1.00 1 c
H(39) H 0.1869(8) 0.277(2) -0.169(2) 0.34(2) Uiso 1.00 1 c
H(40) H 0.1545(8) 0.368(2) -0.165(2) 0.34(2) Uiso 1.00 1 c

loop_
_atom_site_aniso_label
_atom_site_aniso_U_11
_atom_site_aniso_U_22
_atom_site_aniso_U_33
_atom_site_aniso_U_12
_atom_site_aniso_U_13
_atom_site_aniso_U_23
Pd(1) 0.0355(2) 0.0492(3) 0.0470(3) 0.0042(3) 0.0037(2) -0.0018(3)
Cl(1) 0.0495(12) 0.080(2) 0.0525(12) -0.0059(12) 0.0024(9) -0.0216(12)
P(1) 0.0339(8) 0.0360(10) 0.0435(10) -0.0011(7) 0.0051(7) -0.0043(8)
O(1) 0.22(1) 0.29(2) 0.22(1) -0.120(13) 0.124(13) -0.22(2)
O(2) 0.17(2) 1.04(10) 0.60(5) 0.17(4) -0.12(3) -0.11(8)
N(1) 0.051(4) 0.070(5) 0.046(4) 0.009(4) -0.001(3) 0.008(4)
N(2) 0.041(3) 0.046(4) 0.051(4) -0.002(3) 0.011(3) -0.002(3)
C(1) 0.055(6) 0.075(7) 0.104(9) 0.000(5) -0.001(5) 0.043(7)
C(2) 0.035(4) 0.037(4) 0.115(8) 0.005(3) 0.017(4) 0.003(5)
C(3) 0.048(5) 0.037(5) 0.178(13) 0.005(4) 0.019(7) -0.002(7)
C(4) 0.082(7) 0.045(6) 0.120(10) -0.007(5) 0.034(7) -0.029(6)
C(5) 0.071(6) 0.055(6) 0.098(8) -0.012(5) 0.038(6) -0.031(6)
C(6) 0.062(6) 0.044(5) 0.064(6) -0.004(4) 0.025(5) -0.017(4)
C(7) 0.043(4) 0.049(5) 0.058(5) 0.004(3) 0.014(3) -0.002(4)
C(8) 0.126(11) 0.087(9) 0.16(1) 0.024(9) -0.012(10) 0.066(10)
C(9) 0.044(4) 0.084(7) 0.096(7) 0.013(5) -0.002(5) 0.005(6)
C(10) 0.102(8) 0.148(12) 0.052(5) 0.048(9) 0.005(5) 0.040(7)
C(11) 0.054(5) 0.046(5) 0.048(5) -0.005(4) 0.017(4) -0.011(4)
C(12) 0.043(4) 0.059(5) 0.089(7) 0.003(4) 0.020(4) 0.016(5)
C(13) 0.048(5) 0.066(6) 0.123(9) -0.000(5) 0.041(5) 0.006(6)
C(14) 0.123(10) 0.071(7) 0.077(7) -0.017(7) 0.063(7) -0.019(6)
C(15) 0.137(11) 0.147(13) 0.052(6) -0.055(10) 0.050(7) -0.024(7)
C(16) 0.086(7) 0.128(10) 0.035(4) -0.034(7) 0.018(4) -0.013(6)
C(17) 0.032(3) 0.047(5) 0.049(4) 0.000(3) 0.005(3) -0.013(3)
C(18) 0.047(5) 0.047(5) 0.099(8) -0.009(4) 0.012(5) -0.017(5)
C(19) 0.058(6) 0.077(8) 0.138(11) -0.022(6) 0.024(7) -0.052(8)
C(20) 0.050(6) 0.16(2) 0.139(13) -0.010(9) -0.001(7) -0.098(12)
C(21) 0.058(7) 0.18(2) 0.074(7) 0.014(8) -0.020(5) -0.046(9)
C(22) 0.047(5) 0.081(7) 0.060(5) 0.005(5) -0.001(4) -0.012(5)
C(23) 0.031(3) 0.038(4) 0.046(4) -0.000(3) 0.004(3) -0.004(3)
C(24) 0.033(3) 0.050(4) 0.046(4) -0.001(3) 0.005(3) -0.011(3)
C(25) 0.040(4) 0.058(5) 0.071(5) -0.001(4) 0.012(4) -0.021(4)
C(26) 0.047(4) 0.050(5) 0.089(6) 0.002(6) 0.005(4) -0.022(7)
C(27) 0.057(4) 0.033(5) 0.089(6) 0.006(4) 0.005(4) -0.011(4)
C(28) 0.049(4) 0.034(4) 0.077(6) 0.004(4) 0.009(4) 0.001(4)
C(29) 0.058(6) 0.087(7) 0.067(6) 0.006(5) 0.011(5) 0.019(6)
C(30) 0.097(9) 0.088(9) 0.100(9) -0.001(7) 0.026(7) 0.035(7)
C(31) 0.089(7) 0.058(6) 0.098(8) -0.018(5) 0.048(6) -0.004(5)
C(32) 0.045(4) 0.049(5) 0.076(6) -0.009(4) 0.027(4) -0.017(4)
C(33) 0.044(4) 0.072(6) 0.081(6) -0.008(4) 0.009(4) -0.031(5)
C(34) 0.050(5) 0.110(12) 0.106(9) -0.018(6) 0.014(5) -0.046(8)
C(35) 0.069(8) 0.120(13) 0.19(2) -0.043(9) 0.053(10) -0.060(13)
C(36) 0.136(12) 0.076(9) 0.16(1) -0.048(9) 0.086(11) -0.018(10)
C(37) 0.070(7) 0.086(8) 0.129(10) -0.008(6) 0.048(7) -0.046(8)
C(38) 0.13(1) 0.43(4) 0.080(9) 0.13(2) -0.034(9) -0.13(2)
C(39) 0.50(4) 0.22(3) 0.121(13) -0.19(3) 0.14(2) -0.13(2)

loop_
_atom_type_symbol
_atom_type_description
_atom_type_scat_dispersion_real
_atom_type_scat_dispersion_imag
_atom_type_scat_source
C C 0.003 0.002
;
International Tables for Crystallography
(1992, Vol. C, Tables 4.2.6.8 and 6.1.1.4)
;
H H 0.000 0.000
;
International Tables for Crystallography
(1992, Vol. C, Table 6.1.1.4)
;
Cl Cl 0.148 0.159
;
International Tables for Crystallography
(1992, Vol. C, Tables 4.2.6.8 and 6.1.1.4)
;
N N 0.006 0.003
;
International Tables for Crystallography
(1992, Vol. C, Tables 4.2.6.8 and 6.1.1.4)
;
O O 0.011 0.006
;
International Tables for Crystallography
(1992, Vol. C, Tables 4.2.6.8 and 6.1.1.4)
;
P P 0.102 0.094
;
International Tables for Crystallography
(1992, Vol. C, Tables 4.2.6.8 and 6.1.1.4)
;
Pd Pd -0.999 1.007
;
International Tables for Crystallography
(1992, Vol. C, Tables 4.2.6.8 and 6.1.1.4)
;

loop_
_geom_angle_atom_site_label_1
_geom_angle_atom_site_label_2
_geom_angle_atom_site_label_3
_geom_angle
_geom_angle_publ_flag
Cl(1) Pd(1) P(1) 90.2(1) yes
Cl(1) Pd(1) N(1) 93.5(2) yes
Cl(1) Pd(1) C(7) 163.9(2) yes
P(1) Pd(1) N(1) 174.9(2) yes
P(1) Pd(1) C(7) 95.2(2) yes
N(1) Pd(1) C(7) 82.1(3) yes
C(11) P(1) C(17) 108.2(4) yes
C(11) P(1) C(23) 105.0(4) yes
C(11) P(1) Pd(1) 105.8(3) yes
C(17) P(1) C(23) 101.3(3) yes
C(17) P(1) Pd(1) 120.0(3) yes
C(23) P(1) Pd(1) 115.5(2) yes
C(37) O(1) C(38) 140(1) yes
C(1) N(1) C(9) 111.2(8) yes
C(1) N(1) C(10) 110.0(9) yes
C(1) N(1) Pd(1) 104.2(5) yes
C(9) N(1) C(10) 110.8(8) yes
C(9) N(1) Pd(1) 108.6(6) yes
C(10) N(1) Pd(1) 111.9(7) yes
C(24) N(2) C(29) 119.9(7) yes
C(24) N(2) C(32) 121.8(6) yes
C(29) N(2) C(32) 107.1(7) yes
C(2) C(1) C(8) 115(1) yes
C(2) C(1) H(1) 105(1) no
C(2) C(1) N(1) 107.0(8) yes
C(8) C(1) H(1) 106(1) no
C(8) C(1) N(1) 114.4(9) yes
H(1) C(1) N(1) 106(1) no
C(3) C(2) C(7) 117(1) yes
C(3) C(2) C(1) 124(1) yes
C(7) C(2) C(1) 117.2(8) yes
C(4) C(3) H(2) 118(1) no
C(4) C(3) C(2) 121(1) yes
H(2) C(3) C(2) 119(1) no
C(5) C(4) H(3) 119(1) no
C(5) C(4) C(3) 119(1) yes
H(3) C(4) C(3) 120(1) no
C(6) C(5) H(4) 119(1) no
C(6) C(5) C(4) 120(1) yes
H(4) C(5) C(4) 120(1) no
C(7) C(6) H(5) 119(1) no
C(7) C(6) C(5) 120.8(9) yes
H(5) C(6) C(5) 120(1) no
Pd(1) C(7) C(2) 112.5(6) yes
Pd(1) C(7) C(6) 127.0(7) yes
C(2) C(7) C(6) 119.3(9) yes
H(6) C(8) H(7) 109(2) no
H(6) C(8) H(8) 109(2) no
H(6) C(8) C(1) 109(1) no
H(7) C(8) H(8) 109(2) no
H(7) C(8) C(1) 109(1) no
H(8) C(8) C(1) 109(1) no
H(9) C(9) H(10) 109(1) no
H(9) C(9) H(11) 109(1) no
H(9) C(9) N(1) 109(1) no
H(10) C(9) H(11) 109(1) no
H(10) C(9) N(1) 109.3(9) no
H(11) C(9) N(1) 109(1) no
H(12) C(10) H(13) 109(1) no
H(12) C(10) H(14) 109(1) no
H(12) C(10) N(1) 109(1) no
H(13) C(10) H(14) 109(1) no
H(13) C(10) N(1) 110(1) no
H(14) C(10) N(1) 108(1) no
C(12) C(11) C(16) 118(1) yes
C(12) C(11) P(1) 116.9(7) yes
C(16) C(11) P(1) 124.3(8) yes
C(13) C(12) H(15) 120(1) no
C(13) C(12) C(11) 119.6(9) yes
H(15) C(12) C(11) 120(1) no
C(14) C(13) H(16) 119(1) no
C(14) C(13) C(12) 120.6(9) yes
H(16) C(13) C(12) 120(1) no
C(15) C(14) H(17) 120(1) no
C(15) C(14) C(13) 119(1) yes
H(17) C(14) C(13) 120(1) no
C(16) C(15) H(18) 118(1) no
C(16) C(15) C(14) 122(1) yes
H(18) C(15) C(14) 119(1) no
H(19) C(16) C(11) 120(1) no
H(19) C(16) C(15) 120(1) no
C(11) C(16) C(15) 119(1) yes
C(18) C(17) C(22) 118.9(8) yes
C(18) C(17) P(1) 120.5(6) yes
C(22) C(17) P(1) 120.5(7) yes
C(19) C(18) H(20) 119(1) no
C(19) C(18) C(17) 121.1(9) yes
H(20) C(18) C(17) 119(1) no
C(20) C(19) H(21) 120(1) no
C(20) C(19) C(18) 119(1) yes
H(21) C(19) C(18) 120(1) no
C(21) C(20) H(22) 120(1) no
C(21) C(20) C(19) 120(1) yes
H(22) C(20) C(19) 118(2) no
C(22) C(21) H(23) 121(2) no
C(22) C(21) C(20) 118(1) yes
H(23) C(21) C(20) 119(1) no
H(24) C(22) C(17) 119.6(9) no
H(24) C(22) C(21) 120(1) no
C(17) C(22) C(21) 120(1) yes
C(24) C(23) C(28) 120.0(7) yes
C(24) C(23) P(1) 119.9(6) yes
C(28) C(23) P(1) 120.1(6) yes
C(25) C(24) N(2) 121.6(7) yes
C(25) C(24) C(23) 120.3(8) yes
N(2) C(24) C(23) 118.1(7) yes
C(26) C(25) C(37) 119.3(9) yes
C(26) C(25) C(24) 119.1(8) yes
C(37) C(25) C(24) 121.6(9) yes
C(27) C(26) H(25) 119(1) no
C(27) C(26) C(25) 121(1) yes
H(25) C(26) C(25) 119(1) no
C(28) C(27) H(26) 120(1) no
C(28) C(27) C(26) 118.4(9) yes
H(26) C(27) C(26) 121(1) no
H(27) C(28) C(23) 118.9(9) no
H(27) C(28) C(27) 120(1) no
C(23) C(28) C(27) 120.8(8) yes
C(30) C(29) H(28) 109(1) no
C(30) C(29) H(29) 112(1) no
C(30) C(29) N(2) 105.3(8) yes
H(28) C(29) H(29) 109(1) no
H(28) C(29) N(2) 109(1) no
H(29) C(29) N(2) 110(1) no
C(31) C(30) H(30) 111(1) no
C(31) C(30) H(31) 111(1) no
C(31) C(30) C(29) 100.8(9) yes
H(30) C(30) H(31) 109(1) no
H(30) C(30) C(29) 112(1) no
H(31) C(30) C(29) 110(1) no
C(32) C(31) C(36) 117(1) yes
C(32) C(31) C(30) 108.6(9) yes
C(36) C(31) C(30) 133(1) yes
C(33) C(32) N(2) 128.2(8) yes
C(33) C(32) C(31) 121.4(9) yes
N(2) C(32) C(31) 110.5(8) yes
C(34) C(33) H(35) 120(1) no
C(34) C(33) C(32) 118(1) yes
H(35) C(33) C(32) 120(1) no
C(35) C(34) H(34) 118(1) no
C(35) C(34) C(33) 122(1) yes
H(34) C(34) C(33) 119(1) no
C(36) C(35) H(33) 120(2) no
C(36) C(35) C(34) 119(1) yes
H(33) C(35) C(34) 119(1) no
H(32) C(36) C(31) 118(1) no
H(32) C(36) C(35) 120(1) no
C(31) C(36) C(35) 120(1) yes
H(36) C(37) H(37) 109(1) no
H(36) C(37) O(1) 108(1) no
H(36) C(37) C(25) 110(1) no
H(37) C(37) O(1) 109(1) no
H(37) C(37) C(25) 108(1) no
O(1) C(37) C(25) 109(1) yes
C(39) C(38) O(1) 143(2) yes
C(39) C(38) O(2) 107(4) yes
O(1) C(38) O(2) 96(3) yes
H(38) C(39) H(39) 109(2) no
H(38) C(39) H(40) 109(3) no
H(38) C(39) C(38) 110(2) no
H(39) C(39) H(40) 109(2) no
H(39) C(39) C(38) 116(3) no
H(40) C(39) C(38) 101(2) no

loop_
_geom_bond_atom_site_label_1
_geom_bond_atom_site_label_2
_geom_bond_distance
_geom_bond_publ_flag
Pd(1) Cl(1) 2.412(4) yes
Pd(1) P(1) 2.242(2) yes
Pd(1) N(1) 2.168(8) yes
Pd(1) C(7) 2.035(9) yes
P(1) C(11) 1.83(1) yes
P(1) C(17) 1.824(7) yes
P(1) C(23) 1.828(8) yes
O(1) C(37) 1.47(2) yes
O(1) C(38) 1.00(3) yes
O(2) C(38) 1.10(4) yes
N(1) C(1) 1.54(1) yes
N(1) C(9) 1.47(1) yes
N(1) C(10) 1.43(1) yes
N(2) C(24) 1.44(1) yes
N(2) C(29) 1.46(1) yes
N(2) C(32) 1.40(1) yes
C(1) C(2) 1.51(2) yes
C(1) C(8) 1.51(2) yes
C(1) H(1) 0.95(2) no
C(2) C(3) 1.41(2) yes
C(2) C(7) 1.41(1) yes
C(3) C(4) 1.37(2) yes
C(3) H(2) 0.95(2) no
C(4) C(5) 1.36(2) yes
C(4) H(3) 0.95(2) no
C(5) C(6) 1.39(2) yes
C(5) H(4) 0.95(2) no
C(6) C(7) 1.39(1) yes
C(6) H(5) 0.95(1) no
C(8) H(6) 0.95(2) no
C(8) H(7) 0.95(2) no
C(8) H(8) 0.95(2) no
C(9) H(9) 0.95(1) no
C(9) H(10) 0.95(2) no
C(9) H(11) 0.95(2) no
C(10) H(12) 0.95(2) no
C(10) H(13) 0.95(2) no
C(10) H(14) 0.95(2) no
C(11) C(12) 1.38(1) yes
C(11) C(16) 1.39(1) yes
C(12) C(13) 1.41(2) yes
C(12) H(15) 0.95(1) no
C(13) C(14) 1.37(2) yes
C(13) H(16) 0.95(1) no
C(14) C(15) 1.33(2) yes
C(14) H(17) 0.95(2) no
C(15) C(16) 1.39(2) yes
C(15) H(18) 0.95(2) no
C(16) H(19) 0.95(2) no
C(17) C(18) 1.38(1) yes
C(17) C(22) 1.39(1) yes
C(18) C(19) 1.36(1) yes
C(18) H(20) 0.95(1) no
C(19) C(20) 1.38(2) yes
C(19) H(21) 0.95(2) no
C(20) C(21) 1.37(3) yes
C(20) H(22) 0.95(2) no
C(21) C(22) 1.39(2) yes
C(21) H(23) 0.95(2) no
C(22) H(24) 0.95(2) no
C(23) C(24) 1.38(1) yes
C(23) C(28) 1.39(1) yes
C(24) C(25) 1.40(1) yes
C(25) C(26) 1.39(2) yes
C(25) C(37) 1.50(2) yes
C(26) C(27) 1.40(1) yes
C(26) H(25) 0.95(2) no
C(27) C(28) 1.40(1) yes
C(27) H(26) 0.95(1) no
C(28) H(27) 0.95(1) no
C(29) C(30) 1.51(2) yes
C(29) H(28) 0.95(2) no
C(29) H(29) 0.95(1) no
C(30) C(31) 1.54(2) yes
C(30) H(30) 0.95(2) no
C(30) H(31) 0.95(2) no
C(31) C(32) 1.38(1) yes
C(31) C(36) 1.41(2) yes
C(32) C(33) 1.38(1) yes
C(33) C(34) 1.37(1) yes
C(33) H(35) 0.95(1) no
C(34) C(35) 1.36(2) yes
C(34) H(34) 0.95(2) no
C(35) C(36) 1.35(2) yes
C(35) H(33) 0.95(2) no
C(36) H(32) 0.95(2) no
C(37) H(36) 0.95(2) no
C(37) H(37) 0.95(2) no
C(38) C(39) 1.33(3) yes
C(39) H(38) 0.95(3) no
C(39) H(39) 0.95(4) no
C(39) H(40) 0.95(3) no

loop_
_geom_contact_atom_site_label_1
_geom_contact_atom_site_label_2
_geom_contact_distance
_geom_contact_publ_flag
_geom_contact_site_symmetry_2
Pd(1) Cl(1) 2.412(4) yes 55501
Pd(1) N(1) 2.168(8) yes 55501
Pd(1) C(1) 2.95(1) yes 55501
Pd(1) C(2) 2.882(9) yes 55501
Pd(1) C(6) 3.08(1) yes 55501
Pd(1) C(9) 2.984(9) yes 55501
Pd(1) C(10) 3.01(1) yes 55501
Pd(1) C(11) 3.26(1) yes 55501
Pd(1) C(12) 3.31(1) yes 55501
Pd(1) C(17) 3.528(7) yes 55501
Pd(1) C(23) 3.449(7) yes 55501
Pd(1) C(29) 3.56(1) yes 55501
Pd(1) H(1) 3.07(1) no 55501
Pd(1) H(5) 3.18(1) no 55501
Pd(1) H(10) 3.034(9) no 55501
Pd(1) H(11) 3.081(8) no 55501
Pd(1) H(13) 3.10(1) no 55501
Pd(1) H(14) 3.092(9) no 55501
Pd(1) H(15) 2.79(1) no 55501
Pd(1) H(20) 3.169(9) no 55501
Pd(1) H(29) 2.82(1) no 55501
Cl(1) Pd(1) 2.412(4) yes 55501
Cl(1) P(1) 3.300(3) yes 55501
Cl(1) N(1) 3.341(9) yes 55501
Cl(1) C(10) 3.37(1) yes 55501
Cl(1) C(23) 3.280(7) yes 55501
Cl(1) H(11) 3.18(1) no 55501
Cl(1) H(13) 3.59(1) no 55501
Cl(1) H(14) 2.74(1) no 55501
Cl(1) H(15) 2.84(1) no 55501
Cl(1) H(29) 2.82(1) no 55501
P(1) Cl(1) 3.300(3) yes 55501
P(1) N(2) 2.986(7) yes 55501
P(1) C(6) 3.35(1) yes 55501
P(1) C(7) 3.161(9) yes 55501
P(1) C(11) 1.83(1) yes 55501
P(1) C(12) 2.745(9) yes 55501
P(1) C(16) 2.859(9) yes 55501
P(1) C(18) 2.79(1) yes 55501
P(1) C(22) 2.801(8) yes 55501
P(1) C(24) 2.787(8) yes 55501
P(1) C(28) 2.797(9) yes 55501
P(1) H(5) 2.83(1) no 55501
P(1) H(15) 2.803(9) no 55501
P(1) H(19) 2.985(9) no 55501
P(1) H(20) 2.86(1) no 55501
P(1) H(24) 2.887(9) no 55501
P(1) H(27) 2.866(9) no 55501
P(1) H(29) 3.50(1) no 55501
O(1) O(2) 1.57(5) yes 55501
O(1) C(24) 3.47(2) yes 55501
O(1) C(25) 2.43(2) yes 55501
O(1) C(26) 3.04(2) yes 55501
O(1) C(39) 2.21(3) yes 55501
O(1) H(25) 2.92(2) no 55501
O(1) H(28) 3.04(2) no 55501
O(1) H(36) 1.99(2) no 55501
O(1) H(37) 2.01(2) no 55501
O(1) H(38) 2.55(3) no 55501
O(1) H(39) 2.93(3) no 55501
O(1) H(40) 2.48(2) no 55501
O(2) O(1) 1.57(5) yes 55501
O(2) C(25) 3.45(5) yes 55501
O(2) C(37) 2.30(6) yes 55501
O(2) C(39) 1.96(4) yes 55501
O(2) H(25) 3.23(4) no 55501
O(2) H(36) 2.10(5) no 55501
O(2) H(37) 2.90(7) no 55501
O(2) H(38) 2.33(5) no 55501
O(2) H(39) 2.22(5) no 55501
O(2) H(40) 2.70(4) no 55501
N(1) Pd(1) 2.168(8) yes 55501
N(1) Cl(1) 3.341(9) yes 55501
N(1) C(1) 1.54(1) yes 55501
N(1) C(2) 2.45(1) yes 55501
N(1) C(7) 2.76(1) yes 55501
N(1) C(8) 2.56(2) yes 55501
N(1) H(1) 2.02(1) no 55501
N(1) H(6) 2.73(2) no 55501
N(1) H(7) 3.36(2) no 55501
N(1) H(8) 2.77(2) no 55501
N(1) H(9) 2.00(1) no 55501
N(1) H(10) 2.00(1) no 55501
N(1) H(11) 2.00(1) no 55501
N(1) H(12) 1.97(1) no 55501
N(1) H(13) 1.97(1) no 55501
N(1) H(14) 1.95(1) no 55501
N(2) P(1) 2.986(7) yes 55501
N(2) C(17) 3.16(1) yes 55501
N(2) C(18) 3.44(1) yes 55501
N(2) C(23) 2.42(1) yes 55501
N(2) C(25) 2.48(1) yes 55501
N(2) C(30) 2.36(1) yes 55501
N(2) C(31) 2.29(1) yes 55501
N(2) C(33) 2.50(1) yes 55501
N(2) C(37) 2.94(1) yes 55501
N(2) H(20) 3.41(1) no 55501
N(2) H(28) 1.99(1) no 55501
N(2) H(29) 2.01(1) no 55501
N(2) H(30) 3.15(1) no 55501
N(2) H(31) 2.80(1) no 55501
N(2) H(35) 2.75(1) no 55501
N(2) H(37) 2.48(1) no 55501
C(1) Pd(1) 2.95(1) yes 55501
C(1) N(1) 1.54(1) yes 55501
C(1) C(3) 2.58(2) yes 55501
C(1) C(7) 2.49(1) yes 55501
C(1) C(9) 2.48(1) yes 55501
C(1) C(10) 2.43(2) yes 55501
C(1) H(2) 2.76(2) no 55501
C(1) H(6) 2.03(2) no 55501
C(1) H(7) 2.03(2) no 55501
C(1) H(8) 2.03(2) no 55501
C(1) H(9) 2.68(1) no 55501
C(1) H(10) 2.63(2) no 55501
C(1) H(11) 3.30(2) no 55501
C(1) H(12) 2.64(2) no 55501
C(1) H(13) 2.58(2) no 55501
C(1) H(14) 3.25(2) no 55501
C(1) H(26) 3.54(1) no 56501
C(2) Pd(1) 2.882(9) yes 55501
C(2) N(1) 2.45(1) yes 55501
C(2) C(4) 2.43(2) yes 55501
C(2) C(5) 2.79(2) yes 55501
C(2) C(6) 2.41(1) yes 55501
C(2) C(8) 2.55(2) yes 55501
C(2) C(9) 3.03(1) yes 55501
C(2) C(27) 3.54(1) yes 56501
C(2) H(1) 1.99(2) no 55501
C(2) H(2) 2.04(1) no 55501
C(2) H(3) 3.29(2) no 55501
C(2) H(5) 3.27(1) no 55501
C(2) H(6) 3.35(2) no 55501
C(2) H(7) 2.73(2) no 55501
C(2) H(8) 2.77(2) no 55501
C(2) H(9) 3.45(1) no 55501
C(2) H(10) 2.68(1) no 55501
C(2) H(20) 3.54(1) no 55501
C(2) H(26) 2.96(1) no 56501
C(3) C(1) 2.58(2) yes 55501
C(3) C(5) 2.36(2) yes 55501
C(3) C(6) 2.74(2) yes 55501
C(3) C(7) 2.41(1) yes 55501
C(3) C(8) 2.98(2) yes 55501
C(3) C(27) 3.51(1) yes 56501
C(3) C(28) 3.37(1) yes 56501
C(3) H(1) 3.04(2) no 55501
C(3) H(3) 2.03(2) no 55501
C(3) H(4) 3.22(2) no 55501
C(3) H(7) 2.80(2) no 55501
C(3) H(8) 3.02(2) no 55501
C(3) H(10) 3.48(1) no 55501
C(3) H(26) 3.13(1) no 56501
C(3) H(27) 2.85(1) no 56501
C(4) C(2) 2.43(2) yes 55501
C(4) C(6) 2.39(1) yes 55501
C(4) C(7) 2.79(1) yes 55501
C(4) H(2) 2.01(2) no 55501
C(4) H(4) 2.01(2) no 55501
C(4) H(5) 3.24(1) no 55501
C(4) H(26) 3.48(2) no 56501
C(4) H(27) 2.86(1) no 56501
C(5) C(2) 2.79(2) yes 55501
C(5) C(3) 2.36(2) yes 55501
C(5) C(7) 2.42(1) yes 55501
C(5) H(2) 3.21(2) no 55501
C(5) H(3) 2.00(1) no 55501
C(5) H(5) 2.04(1) no 55501
C(6) Pd(1) 3.08(1) yes 55501
C(6) P(1) 3.35(1) yes 55501
C(6) C(2) 2.41(1) yes 55501
C(6) C(3) 2.74(2) yes 55501
C(6) C(4) 2.39(1) yes 55501
C(6) C(11) 3.48(1) yes 55501
C(6) C(17) 3.45(1) yes 55501
C(6) C(18) 3.26(1) yes 55501
C(6) H(3) 3.24(2) no 55501
C(6) H(4) 2.04(2) no 55501
C(6) H(20) 2.91(2) no 55501
C(6) H(26) 3.47(1) no 56501
C(7) P(1) 3.161(9) yes 55501
C(7) N(1) 2.76(1) yes 55501
C(7) C(1) 2.49(1) yes 55501
C(7) C(3) 2.41(1) yes 55501
C(7) C(4) 2.79(1) yes 55501
C(7) C(5) 2.42(1) yes 55501
C(7) C(9) 3.39(1) yes 55501
C(7) C(18) 3.35(1) yes 55501
C(7) H(1) 2.75(2) no 55501
C(7) H(2) 3.27(1) no 55501
C(7) H(4) 3.27(1) no 55501
C(7) H(5) 2.03(1) no 55501
C(7) H(10) 2.98(1) no 55501
C(7) H(20) 2.70(1) no 55501
C(7) H(26) 3.14(1) no 56501
C(8) N(1) 2.56(2) yes 55501
C(8) C(2) 2.55(2) yes 55501
C(8) C(3) 2.98(2) yes 55501
C(8) C(9) 2.98(2) yes 55501
C(8) C(10) 3.06(2) yes 55501
C(8) H(1) 2.00(2) no 55501
C(8) H(2) 2.65(2) no 55501
C(8) H(9) 2.66(2) no 55501
C(8) H(10) 3.18(2) no 55501
C(8) H(12) 2.75(2) no 55501
C(8) H(13) 3.33(2) no 55501
C(9) Pd(1) 2.984(9) yes 55501
C(9) C(1) 2.48(1) yes 55501
C(9) C(2) 3.03(1) yes 55501
C(9) C(7) 3.39(1) yes 55501
C(9) C(8) 2.98(2) yes 55501
C(9) C(10) 2.39(1) yes 55501
C(9) H(1) 3.27(1) no 55501
C(9) H(6) 3.22(2) no 55501
C(9) H(8) 2.68(2) no 55501
C(9) H(12) 2.57(1) no 55501
C(9) H(12) 3.46(1) no 55502
C(9) H(13) 3.22(1) no 55501
C(9) H(14) 2.56(2) no 55501
C(10) Pd(1) 3.01(1) yes 55501
C(10) Cl(1) 3.37(1) yes 55501
C(10) C(1) 2.43(2) yes 55501
C(10) C(8) 3.06(2) yes 55501
C(10) C(9) 2.39(1) yes 55501
C(10) H(1) 2.51(2) no 55501
C(10) H(6) 2.75(2) no 55501
C(10) H(8) 3.42(2) no 55501
C(10) H(9) 2.58(1) no 55501
C(10) H(9) 3.48(1) no 55502
C(10) H(10) 3.20(1) no 55501
C(10) H(11) 2.59(2) no 55501
C(10) H(12) 3.59(2) no 55502
C(10) H(29) 3.22(2) no 55501
C(11) Pd(1) 3.26(1) yes 55501
C(11) P(1) 1.83(1) yes 55501
C(11) C(6) 3.48(1) yes 55501
C(11) C(13) 2.41(1) yes 55501
C(11) C(14) 2.79(2) yes 55501
C(11) C(15) 2.40(1) yes 55501
C(11) C(17) 2.96(1) yes 55501
C(11) C(22) 3.44(1) yes 55501
C(11) C(23) 2.90(1) yes 55501
C(11) C(28) 3.05(1) yes 55501
C(11) H(5) 2.72(1) no 55501
C(11) H(15) 2.03(1) no 55501
C(11) H(16) 3.27(1) no 55501
C(11) H(18) 3.25(1) no 55501
C(11) H(19) 2.04(1) no 55501
C(11) H(24) 3.19(1) no 55501
C(11) H(27) 2.52(1) no 55501
C(12) Pd(1) 3.31(1) yes 55501
C(12) P(1) 2.745(9) yes 55501
C(12) C(14) 2.42(2) yes 55501
C(12) C(15) 2.74(1) yes 55501
C(12) C(16) 2.38(1) yes 55501
C(12) H(5) 3.33(1) no 55501
C(12) H(16) 2.06(1) no 55501
C(12) H(17) 3.28(2) no 55501
C(12) H(19) 3.24(1) no 55501
C(12) H(27) 3.00(1) no 55501
C(13) C(11) 2.41(1) yes 55501
C(13) C(15) 2.33(2) yes 55501
C(13) C(16) 2.74(1) yes 55501
C(13) H(15) 2.06(2) no 55501
C(13) H(17) 2.03(2) no 55501
C(13) H(18) 3.19(2) no 55501
C(14) C(11) 2.79(2) yes 55501
C(14) C(12) 2.42(2) yes 55501
C(14) C(16) 2.39(2) yes 55501
C(14) H(15) 3.27(2) no 55501
C(14) H(16) 2.01(2) no 55501
C(14) H(18) 1.98(2) no 55501
C(14) H(19) 3.23(2) no 55501
C(15) C(11) 2.40(1) yes 55501
C(15) C(12) 2.74(1) yes 55501
C(15) C(13) 2.33(2) yes 55501
C(15) H(16) 3.18(2) no 55501
C(15) H(17) 1.99(2) no 55501
C(15) H(19) 2.04(2) no 55501
C(16) P(1) 2.859(9) yes 55501
C(16) C(12) 2.38(1) yes 55501
C(16) C(13) 2.74(1) yes 55501
C(16) C(14) 2.39(2) yes 55501
C(16) C(17) 3.27(1) yes 55501
C(16) C(22) 3.23(1) yes 55501
C(16) H(5) 3.07(2) no 55501
C(16) H(15) 3.24(1) no 55501
C(16) H(17) 3.24(2) no 55501
C(16) H(18) 2.02(2) no 55501
C(16) H(24) 2.84(1) no 55501
C(16) H(27) 3.01(1) no 55501
C(17) Pd(1) 3.528(7) yes 55501
C(17) N(2) 3.16(1) yes 55501
C(17) C(6) 3.45(1) yes 55501
C(17) C(11) 2.96(1) yes 55501
C(17) C(16) 3.27(1) yes 55501
C(17) C(19) 2.39(1) yes 55501
C(17) C(20) 2.76(2) yes 55501
C(17) C(21) 2.42(1) yes 55501
C(17) C(23) 2.82(1) yes 55501
C(17) C(24) 3.33(1) yes 55501
C(17) C(32) 3.44(1) yes 55501
C(17) C(33) 3.59(1) yes 55501
C(17) H(5) 2.88(1) no 55501
C(17) H(19) 2.86(1) no 55501
C(17) H(20) 2.02(1) no 55501
C(17) H(21) 3.24(1) no 55501
C(17) H(23) 3.28(1) no 55501
C(17) H(24) 2.04(1) no 55501
C(17) H(35) 3.43(1) no 55501
C(18) P(1) 2.79(1) yes 55501
C(18) N(2) 3.44(1) yes 55501
C(18) C(6) 3.26(1) yes 55501
C(18) C(7) 3.35(1) yes 55501
C(18) C(20) 2.37(2) yes 55501
C(18) C(21) 2.76(2) yes 55501
C(18) C(22) 2.38(1) yes 55501
C(18) C(32) 3.38(1) yes 55501
C(18) H(5) 3.01(1) no 55501
C(18) H(21) 2.02(1) no 55501
C(18) H(22) 3.22(2) no 55501
C(18) H(24) 3.24(1) no 55501
C(18) H(26) 3.20(1) no 56501
C(19) C(17) 2.39(1) yes 55501
C(19) C(21) 2.39(2) yes 55501
C(19) C(22) 2.76(2) yes 55501
C(19) H(20) 2.01(1) no 55501
C(19) H(22) 2.02(2) no 55501
C(19) H(23) 3.25(2) no 55501
C(19) H(26) 3.44(1) no 56501
C(20) C(17) 2.76(2) yes 55501
C(20) C(18) 2.37(2) yes 55501
C(20) C(22) 2.38(2) yes 55501
C(20) H(20) 3.23(2) no 55501
C(20) H(21) 2.03(2) no 55501
C(20) H(23) 2.02(3) no 55501
C(20) H(24) 3.24(2) no 55501
C(21) C(17) 2.42(1) yes 55501
C(21) C(18) 2.76(2) yes 55501
C(21) C(19) 2.39(2) yes 55501
C(21) H(19) 3.49(2) no 55501
C(21) H(21) 3.25(2) no 55501
C(21) H(22) 2.02(3) no 55501
C(21) H(24) 2.04(2) no 55501
C(21) H(35) 3.34(2) no 55501
C(22) P(1) 2.801(8) yes 55501
C(22) C(11) 3.44(1) yes 55501
C(22) C(16) 3.23(1) yes 55501
C(22) C(18) 2.38(1) yes 55501
C(22) C(19) 2.76(2) yes 55501
C(22) C(20) 2.38(2) yes 55501
C(22) C(23) 3.23(1) yes 55501
C(22) C(33) 3.59(1) yes 55501
C(22) H(19) 2.50(1) no 55501
C(22) H(20) 3.24(1) no 55501
C(22) H(22) 3.24(2) no 55501
C(22) H(23) 2.05(1) no 55501
C(22) H(35) 3.14(1) no 55501
C(23) Pd(1) 3.449(7) yes 55501
C(23) Cl(1) 3.280(7) yes 55501
C(23) N(2) 2.42(1) yes 55501
C(23) C(11) 2.90(1) yes 55501
C(23) C(17) 2.82(1) yes 55501
C(23) C(22) 3.23(1) yes 55501
C(23) C(25) 2.42(1) yes 55501
C(23) C(26) 2.78(1) yes 55501
C(23) C(27) 2.42(1) yes 55501
C(23) C(29) 3.43(1) yes 55501
C(23) C(32) 3.50(1) yes 55501
C(23) H(24) 2.98(1) no 55501
C(23) H(26) 3.28(1) no 55501
C(23) H(27) 2.03(1) no 55501
C(23) H(29) 3.37(1) no 55501
C(23) H(35) 3.54(1) no 55501
C(24) P(1) 2.787(8) yes 55501
C(24) O(1) 3.47(2) yes 55501
C(24) C(17) 3.33(1) yes 55501
C(24) C(26) 2.41(2) yes 55501
C(24) C(27) 2.80(1) yes 55501
C(24) C(28) 2.40(1) yes 55501
C(24) C(29) 2.51(1) yes 55501
C(24) C(32) 2.48(1) yes 55501
C(24) C(33) 3.04(1) yes 55501
C(24) C(37) 2.54(1) yes 55501
C(24) H(25) 3.26(2) no 55501
C(24) H(27) 3.25(1) no 55501
C(24) H(28) 2.70(1) no 55501
C(24) H(29) 2.79(1) no 55501
C(24) H(35) 2.82(1) no 55501
C(24) H(36) 3.18(1) no 55501
C(24) H(37) 2.56(1) no 55501
C(25) O(1) 2.43(2) yes 55501
C(25) O(2) 3.45(5) yes 55501
C(25) N(2) 2.48(1) yes 55501
C(25) C(23) 2.42(1) yes 55501
C(25) C(27) 2.43(1) yes 55501
C(25) C(28) 2.79(1) yes 55501
C(25) C(29) 3.28(1) yes 55501
C(25) C(32) 3.16(1) yes 55501
C(25) C(33) 3.44(1) yes 55501
C(25) C(38) 3.37(2) yes 55501
C(25) H(25) 2.03(2) no 55501
C(25) H(26) 3.29(1) no 55501
C(25) H(28) 3.06(1) no 55501
C(25) H(35) 3.10(1) no 55501
C(25) H(36) 2.04(1) no 55501
C(25) H(37) 2.02(2) no 55501
C(26) O(1) 3.04(2) yes 55501
C(26) C(23) 2.78(1) yes 55501
C(26) C(24) 2.41(2) yes 55501
C(26) C(28) 2.41(1) yes 55501
C(26) C(37) 2.49(2) yes 55501
C(26) H(26) 2.06(1) no 55501
C(26) H(27) 3.27(1) no 55501
C(26) H(36) 2.69(1) no 55501
C(26) H(37) 3.26(2) no 55501
C(27) C(23) 2.42(1) yes 55501
C(27) C(24) 2.80(1) yes 55501
C(27) C(25) 2.43(1) yes 55501
C(27) H(25) 2.05(1) no 55501
C(27) H(27) 2.05(1) no 55501
C(28) P(1) 2.797(9) yes 55501
C(28) C(11) 3.05(1) yes 55501
C(28) C(24) 2.40(1) yes 55501
C(28) C(25) 2.79(1) yes 55501
C(28) C(26) 2.41(1) yes 55501
C(28) H(24) 3.29(1) no 55501
C(28) H(25) 3.26(1) no 55501
C(28) H(26) 2.05(1) no 55501
C(29) Pd(1) 3.56(1) yes 55501
C(29) C(23) 3.43(1) yes 55501
C(29) C(24) 2.51(1) yes 55501
C(29) C(25) 3.28(1) yes 55501
C(29) C(31) 2.35(1) yes 55501
C(29) C(32) 2.31(1) yes 55501
C(29) C(37) 3.40(2) yes 55501
C(29) H(13) 3.38(2) no 55501
C(29) H(30) 2.07(2) no 55501
C(29) H(31) 2.05(2) no 55501
C(29) H(37) 2.84(2) no 55501
C(30) N(2) 2.36(1) yes 55501
C(30) C(31) 1.54(2) yes 55501
C(30) C(32) 2.37(2) yes 55501
C(30) C(36) 2.71(2) yes 55501
C(30) H(13) 3.47(2) no 55501
C(30) H(28) 2.04(2) no 55501
C(30) H(29) 2.07(2) no 55501
C(30) H(32) 2.94(2) no 55501
C(30) H(37) 3.53(2) no 55501
C(31) N(2) 2.29(1) yes 55501
C(31) C(29) 2.35(1) yes 55501
C(31) C(30) 1.54(2) yes 55501
C(31) C(33) 2.40(1) yes 55501
C(31) C(34) 2.75(2) yes 55501
C(31) C(35) 2.40(2) yes 55501
C(31) H(28) 2.77(1) no 55501
C(31) H(29) 3.15(1) no 55501
C(31) H(30) 2.09(2) no 55501
C(31) H(31) 2.09(2) no 55501
C(31) H(32) 2.05(2) no 55501
C(31) H(33) 3.26(2) no 55501
C(31) H(35) 3.26(1) no 55501
C(31) H(37) 3.07(2) no 55501
C(32) C(17) 3.44(1) yes 55501
C(32) C(18) 3.38(1) yes 55501
C(32) C(23) 3.50(1) yes 55501
C(32) C(24) 2.48(1) yes 55501
C(32) C(25) 3.16(1) yes 55501
C(32) C(29) 2.31(1) yes 55501
C(32) C(30) 2.37(2) yes 55501
C(32) C(34) 2.36(1) yes 55501
C(32) C(35) 2.75(2) yes 55501
C(32) C(36) 2.39(2) yes 55501
C(32) C(37) 3.16(2) yes 55501
C(32) H(20) 3.50(1) no 55501
C(32) H(28) 2.73(1) no 55501
C(32) H(29) 3.09(1) no 55501
C(32) H(30) 3.10(2) no 55501
C(32) H(31) 2.89(1) no 55501
C(32) H(32) 3.24(2) no 55501
C(32) H(34) 3.22(1) no 55501
C(32) H(35) 2.04(1) no 55501
C(32) H(37) 2.44(2) no 55501
C(33) N(2) 2.50(1) yes 55501
C(33) C(17) 3.59(1) yes 55501
C(33) C(22) 3.59(1) yes 55501
C(33) C(24) 3.04(1) yes 55501
C(33) C(25) 3.44(1) yes 55501
C(33) C(31) 2.40(1) yes 55501
C(33) C(35) 2.39(2) yes 55501
C(33) C(36) 2.76(2) yes 55501
C(33) C(37) 3.40(2) yes 55501
C(33) H(33) 3.24(2) no 55501
C(33) H(34) 2.02(1) no 55501
C(33) H(36) 3.51(2) no 55501
C(33) H(37) 2.84(2) no 55501
C(34) C(31) 2.75(2) yes 55501
C(34) C(32) 2.36(1) yes 55501
C(34) C(36) 2.34(2) yes 55501
C(34) H(32) 3.21(2) no 55501
C(34) H(33) 2.01(2) no 55501
C(34) H(35) 2.03(2) no 55501
C(35) C(31) 2.40(2) yes 55501
C(35) C(32) 2.75(2) yes 55501
C(35) C(33) 2.39(2) yes 55501
C(35) H(32) 2.01(2) no 55501
C(35) H(34) 1.99(2) no 55501
C(35) H(35) 3.24(2) no 55501
C(35) H(39) 3.37(3) no 55504
C(36) C(30) 2.71(2) yes 55501
C(36) C(32) 2.39(2) yes 55501
C(36) C(33) 2.76(2) yes 55501
C(36) C(34) 2.34(2) yes 55501
C(36) H(30) 2.97(2) no 55501
C(36) H(31) 3.10(2) no 55501
C(36) H(33) 2.01(2) no 55501
C(36) H(34) 3.19(2) no 55501
C(37) O(2) 2.30(6) yes 55501
C(37) N(2) 2.94(1) yes 55501
C(37) C(24) 2.54(1) yes 55501
C(37) C(26) 2.49(2) yes 55501
C(37) C(29) 3.40(2) yes 55501
C(37) C(32) 3.16(2) yes 55501
C(37) C(33) 3.40(2) yes 55501
C(37) C(38) 2.33(2) yes 55501
C(37) H(25) 2.63(2) no 55501
C(37) H(28) 2.89(2) no 55501
C(37) H(35) 3.33(2) no 55501
C(38) C(25) 3.37(2) yes 55501
C(38) C(37) 2.33(2) yes 55501
C(38) H(25) 3.45(2) no 55501
C(38) H(36) 2.57(2) no 55501
C(38) H(37) 2.82(3) no 55501
C(38) H(38) 1.88(4) no 55501
C(38) H(39) 1.94(3) no 55501
C(38) H(40) 1.78(3) no 55501
C(39) O(1) 2.21(3) yes 55501
C(39) O(2) 1.96(4) yes 55501
H(1) Pd(1) 3.07(1) no 55501
H(1) N(1) 2.02(1) no 55501
H(1) C(2) 1.99(2) no 55501
H(1) C(3) 3.04(2) no 55501
H(1) C(7) 2.75(2) no 55501
H(1) C(8) 2.00(2) no 55501
H(1) C(9) 3.27(1) no 55501
H(1) C(10) 2.51(2) no 55501
H(1) C(27) 3.38(1) no 56501
H(2) C(1) 2.76(2) no 55501
H(2) C(2) 2.04(1) no 55501
H(2) C(4) 2.01(2) no 55501
H(2) C(5) 3.21(2) no 55501
H(2) C(7) 3.27(1) no 55501
H(2) C(8) 2.65(2) no 55501
H(2) C(12) 3.38(1) no 56501
H(2) C(28) 3.37(1) no 56501
H(3) C(2) 3.29(2) no 55501
H(3) C(3) 2.03(2) no 55501
H(3) C(5) 2.00(1) no 55501
H(3) C(6) 3.24(2) no 55501
H(3) C(11) 3.55(1) no 56501
H(3) C(12) 3.15(1) no 56501
H(3) C(13) 2.79(1) no 56501
H(3) C(14) 2.85(2) no 56501
H(3) C(15) 3.22(2) no 56501
H(3) C(16) 3.58(2) no 56501
H(4) C(3) 3.22(2) no 55501
H(4) C(4) 2.01(2) no 55501
H(4) C(6) 2.04(2) no 55501
H(4) C(7) 3.27(1) no 55501
H(5) Pd(1) 3.18(1) no 55501
H(5) P(1) 2.83(1) no 55501
H(5) C(2) 3.27(1) no 55501
H(5) C(4) 3.24(1) no 55501
H(5) C(5) 2.04(1) no 55501
H(5) C(7) 2.03(1) no 55501
H(5) C(11) 2.72(1) no 55501
H(5) C(12) 3.33(1) no 55501
H(5) C(16) 3.07(2) no 55501
H(5) C(17) 2.88(1) no 55501
H(5) C(18) 3.01(1) no 55501
H(6) N(1) 2.73(2) no 55501
H(6) C(1) 2.03(2) no 55501
H(6) C(2) 3.35(2) no 55501
H(6) C(9) 3.22(2) no 55501
H(6) C(10) 2.75(2) no 55501
H(7) Cl(1) 3.17(1) no 56501
H(7) N(1) 3.36(2) no 55501
H(7) C(1) 2.03(2) no 55501
H(7) C(2) 2.73(2) no 55501
H(7) C(3) 2.80(2) no 55501
H(8) N(1) 2.77(2) no 55501
H(8) C(1) 2.03(2) no 55501
H(8) C(2) 2.77(2) no 55501
H(8) C(3) 3.02(2) no 55501
H(8) C(9) 2.68(2) no 55501
H(8) C(10) 3.42(2) no 55501
H(9) N(1) 2.00(1) no 55501
H(9) C(1) 2.68(1) no 55501
H(9) C(2) 3.45(1) no 55501
H(9) C(8) 2.66(2) no 55501
H(9) C(10) 2.58(1) no 55501
H(9) C(10) 3.48(1) no 55502
H(10) Pd(1) 3.034(9) no 55501
H(10) N(1) 2.00(1) no 55501
H(10) C(1) 2.63(2) no 55501
H(10) C(2) 2.68(1) no 55501
H(10) C(3) 3.48(1) no 55501
H(10) C(7) 2.98(1) no 55501
H(10) C(8) 3.18(2) no 55501
H(10) C(10) 3.20(1) no 55501
H(11) Pd(1) 3.081(8) no 55501
H(11) Cl(1) 3.18(1) no 55501
H(11) N(1) 2.00(1) no 55501
H(11) C(1) 3.30(2) no 55501
H(11) C(10) 2.59(2) no 55501
H(12) N(1) 1.97(1) no 55501
H(12) C(1) 2.64(2) no 55501
H(12) C(8) 2.75(2) no 55501
H(12) C(9) 2.57(1) no 55501
H(12) C(9) 3.46(1) no 55502
H(12) C(10) 3.59(2) no 55502
H(13) Pd(1) 3.10(1) no 55501
H(13) Cl(1) 3.59(1) no 55501
H(13) N(1) 1.97(1) no 55501
H(13) C(1) 2.58(2) no 55501
H(13) C(8) 3.33(2) no 55501
H(13) C(9) 3.22(1) no 55501
H(13) C(29) 3.38(2) no 55501
H(13) C(30) 3.47(2) no 55501
H(14) Pd(1) 3.092(9) no 55501
H(14) Cl(1) 2.74(1) no 55501
H(14) N(1) 1.95(1) no 55501
H(14) C(1) 3.25(2) no 55501
H(14) C(9) 2.56(2) no 55501
H(15) Pd(1) 2.79(1) no 55501
H(15) Cl(1) 2.84(1) no 55501
H(15) P(1) 2.803(9) no 55501
H(15) C(11) 2.03(1) no 55501
H(15) C(13) 2.06(2) no 55501
H(15) C(14) 3.27(2) no 55501
H(15) C(16) 3.24(1) no 55501
H(16) C(11) 3.27(1) no 55501
H(16) C(12) 2.06(1) no 55501
H(16) C(14) 2.01(2) no 55501
H(16) C(15) 3.18(2) no 55501
H(17) C(12) 3.28(2) no 55501
H(17) C(13) 2.03(2) no 55501
H(17) C(15) 1.99(2) no 55501
H(17) C(16) 3.24(2) no 55501
H(18) C(11) 3.25(1) no 55501
H(18) C(13) 3.19(2) no 55501
H(18) C(14) 1.98(2) no 55501
H(18) C(16) 2.02(2) no 55501
H(19) P(1) 2.985(9) no 55501
H(19) C(11) 2.04(1) no 55501
H(19) C(12) 3.24(1) no 55501
H(19) C(14) 3.23(2) no 55501
H(19) C(15) 2.04(2) no 55501
H(19) C(17) 2.86(1) no 55501
H(19) C(21) 3.49(2) no 55501
H(19) C(22) 2.50(1) no 55501
H(20) Pd(1) 3.169(9) no 55501
H(20) P(1) 2.86(1) no 55501
H(20) N(2) 3.41(1) no 55501
H(20) C(2) 3.54(1) no 55501
H(20) C(6) 2.91(2) no 55501
H(20) C(7) 2.70(1) no 55501
H(20) C(17) 2.02(1) no 55501
H(20) C(19) 2.01(1) no 55501
H(20) C(20) 3.23(2) no 55501
H(20) C(22) 3.24(1) no 55501
H(20) C(27) 3.34(1) no 56501
H(20) C(32) 3.50(1) no 55501
H(21) C(17) 3.24(1) no 55501
H(21) C(18) 2.02(1) no 55501
H(21) C(20) 2.03(2) no 55501
H(21) C(21) 3.25(2) no 55501
H(21) C(27) 3.45(1) no 56501
H(22) C(18) 3.22(2) no 55501
H(22) C(19) 2.02(2) no 55501
H(22) C(21) 2.02(3) no 55501
H(22) C(22) 3.24(2) no 55501
H(23) C(17) 3.28(1) no 55501
H(23) C(19) 3.25(2) no 55501
H(23) C(20) 2.02(3) no 55501
H(23) C(22) 2.05(1) no 55501
H(24) P(1) 2.887(9) no 55501
H(24) C(11) 3.19(1) no 55501
H(24) C(16) 2.84(1) no 55501
H(24) C(17) 2.04(1) no 55501
H(24) C(18) 3.24(1) no 55501
H(24) C(20) 3.24(2) no 55501
H(24) C(21) 2.04(2) no 55501
H(24) C(23) 2.98(1) no 55501
H(24) C(28) 3.29(1) no 55501
H(25) O(1) 2.92(2) no 55501
H(25) O(2) 3.23(4) no 55501
H(25) C(24) 3.26(2) no 55501
H(25) C(25) 2.03(2) no 55501
H(25) C(27) 2.05(1) no 55501
H(25) C(28) 3.26(1) no 55501
H(25) C(37) 2.63(2) no 55501
H(25) C(38) 3.45(2) no 55501
H(26) C(23) 3.28(1) no 55501
H(26) C(25) 3.29(1) no 55501
H(26) C(26) 2.06(1) no 55501
H(26) C(28) 2.05(1) no 55501
H(27) P(1) 2.866(9) no 55501
H(27) C(11) 2.52(1) no 55501
H(27) C(12) 3.00(1) no 55501
H(27) C(16) 3.01(1) no 55501
H(27) C(23) 2.03(1) no 55501
H(27) C(24) 3.25(1) no 55501
H(27) C(26) 3.27(1) no 55501
H(27) C(27) 2.05(1) no 55501
H(28) O(1) 3.04(2) no 55501
H(28) N(2) 1.99(1) no 55501
H(28) C(24) 2.70(1) no 55501
H(28) C(25) 3.06(1) no 55501
H(28) C(30) 2.04(2) no 55501
H(28) C(31) 2.77(1) no 55501
H(28) C(32) 2.73(1) no 55501
H(28) C(37) 2.89(2) no 55501
H(29) Pd(1) 2.82(1) no 55501
H(29) Cl(1) 2.82(1) no 55501
H(29) P(1) 3.50(1) no 55501
H(29) N(2) 2.01(1) no 55501
H(29) C(10) 3.22(2) no 55501
H(29) C(23) 3.37(1) no 55501
H(29) C(24) 2.79(1) no 55501
H(29) C(30) 2.07(2) no 55501
H(29) C(31) 3.15(1) no 55501
H(29) C(32) 3.09(1) no 55501
H(30) N(2) 3.15(1) no 55501
H(30) C(29) 2.07(2) no 55501
H(30) C(31) 2.09(2) no 55501
H(30) C(32) 3.10(2) no 55501
H(30) C(36) 2.97(2) no 55501
H(31) N(2) 2.80(1) no 55501
H(31) C(29) 2.05(2) no 55501
H(31) C(31) 2.09(2) no 55501
H(31) C(32) 2.89(1) no 55501
H(31) C(36) 3.10(2) no 55501
H(32) O(2) 3.23(7) no 56501
H(32) C(30) 2.94(2) no 55501
H(32) C(31) 2.05(2) no 55501
H(32) C(32) 3.24(2) no 55501
H(32) C(34) 3.21(2) no 55501
H(32) C(35) 2.01(2) no 55501
H(33) C(31) 3.26(2) no 55501
H(33) C(33) 3.24(2) no 55501
H(33) C(34) 2.01(2) no 55501
H(33) C(36) 2.01(2) no 55501
H(34) C(32) 3.22(1) no 55501
H(34) C(33) 2.02(1) no 55501
H(34) C(35) 1.99(2) no 55501
H(34) C(36) 3.19(2) no 55501
H(35) N(2) 2.75(1) no 55501
H(35) C(17) 3.43(1) no 55501
H(35) C(21) 3.34(2) no 55501
H(35) C(22) 3.14(1) no 55501
H(35) C(23) 3.54(1) no 55501
H(35) C(24) 2.82(1) no 55501
H(35) C(25) 3.10(1) no 55501
H(35) C(31) 3.26(1) no 55501
H(35) C(32) 2.04(1) no 55501
H(35) C(34) 2.03(2) no 55501
H(35) C(35) 3.24(2) no 55501
H(35) C(37) 3.33(2) no 55501
H(36) O(1) 1.99(2) no 55501
H(36) O(2) 2.10(5) no 55501
H(36) C(24) 3.18(1) no 55501
H(36) C(25) 2.04(1) no 55501
H(36) C(26) 2.69(1) no 55501
H(36) C(33) 3.51(2) no 55501
H(36) C(38) 2.57(2) no 55501
H(37) O(1) 2.01(2) no 55501
H(37) O(2) 2.90(7) no 55501
H(37) N(2) 2.48(1) no 55501
H(37) C(24) 2.56(1) no 55501
H(37) C(25) 2.02(2) no 55501
H(37) C(26) 3.26(2) no 55501
H(37) C(29) 2.84(2) no 55501
H(37) C(30) 3.53(2) no 55501
H(37) C(31) 3.07(2) no 55501
H(37) C(32) 2.44(2) no 55501
H(37) C(33) 2.84(2) no 55501
H(37) C(38) 2.82(3) no 55501
H(38) O(1) 2.55(3) no 55501
H(38) O(2) 2.33(5) no 55501
H(38) C(38) 1.88(4) no 55501
H(39) O(1) 2.93(3) no 55501
H(39) O(2) 2.22(5) no 55501
H(39) C(38) 1.94(3) no 55501
H(40) O(1) 2.48(2) no 55501
H(40) O(2) 2.70(4) no 55501
H(40) C(38) 1.78(3) no 55501

loop_
_geom_torsion_atom_site_label_1
_geom_torsion_atom_site_label_2
_geom_torsion_atom_site_label_3
_geom_torsion_atom_site_label_4
_geom_torsion
_geom_torsion_publ_flag
Cl(1) Pd(1) P(1) C(11) -87.6(3) yes
Cl(1) Pd(1) P(1) C(17) 149.8(3) yes
Cl(1) Pd(1) P(1) C(23) 28.1(3) yes
C(7) Pd(1) P(1) C(11) 77.2(3) yes
C(7) Pd(1) P(1) C(17) -45.4(3) yes
C(7) Pd(1) P(1) C(23) -167.1(3) yes
Cl(1) Pd(1) N(1) C(1) -166.1(6) yes
Cl(1) Pd(1) N(1) C(9) 75.3(6) yes
Cl(1) Pd(1) N(1) C(10) -47.3(7) yes
C(7) Pd(1) N(1) C(1) 29.5(6) yes
C(7) Pd(1) N(1) C(9) -89.1(6) yes
C(7) Pd(1) N(1) C(10) 148.3(7) yes
Cl(1) Pd(1) C(7) C(2) -85(1) yes
Cl(1) Pd(1) C(7) C(6) 82(1) yes
P(1) Pd(1) C(7) C(2) 165.6(6) yes
P(1) Pd(1) C(7) C(6) -26.7(8) yes
N(1) Pd(1) C(7) C(2) -10.2(5) yes
N(1) Pd(1) C(7) C(6) 157.6(8) yes
Pd(1) P(1) C(11) C(12) 29.6(8) yes
Pd(1) P(1) C(11) C(16) -147.5(9) yes
C(17) P(1) C(11) C(12) 159.4(7) yes
C(17) P(1) C(11) C(16) -17(1) yes
C(23) P(1) C(11) C(12) -93.0(8) yes
C(23) P(1) C(11) C(16) 89(1) yes
Pd(1) P(1) C(17) C(18) -4.0(9) yes
Pd(1) P(1) C(17) C(22) 177.8(6) yes
C(11) P(1) C(17) C(18) -125.3(7) yes
C(11) P(1) C(17) C(22) 56.5(7) yes
C(23) P(1) C(17) C(18) 124.6(7) yes
C(23) P(1) C(17) C(22) -53.7(7) yes
Pd(1) P(1) C(23) C(24) 66.0(6) yes
Pd(1) P(1) C(23) C(28) -115.2(6) yes
C(11) P(1) C(23) C(24) -177.9(5) yes
C(11) P(1) C(23) C(28) 0.9(6) yes
C(17) P(1) C(23) C(24) -65.3(6) yes
C(17) P(1) C(23) C(28) 113.5(6) yes
C(38) O(1) C(37) C(25) -141(2) yes
C(38) O(1) C(37) H(36) -20(3) no
C(38) O(1) C(37) H(37) 98(3) no
C(37) O(1) C(38) O(2) 21(5) yes
C(37) O(1) C(38) C(39) 152(3) yes
Pd(1) N(1) C(1) C(2) -42.3(8) yes
Pd(1) N(1) C(1) C(8) -171(1) yes
Pd(1) N(1) C(1) H(1) 70(1) no
C(9) N(1) C(1) C(2) 74.5(8) yes
C(9) N(1) C(1) C(8) -54(1) yes
C(9) N(1) C(1) H(1) -172(1) no
C(10) N(1) C(1) C(2) -162.5(7) yes
C(10) N(1) C(1) C(8) 68(1) yes
C(10) N(1) C(1) H(1) -49(1) no
Pd(1) N(1) C(9) H(9) 177(1) no
Pd(1) N(1) C(9) H(10) 57(1) no
Pd(1) N(1) C(9) H(11) -62(1) no
C(1) N(1) C(9) H(9) 63(1) no
C(1) N(1) C(9) H(10) -56(1) no
C(1) N(1) C(9) H(11) -176(1) no
C(10) N(1) C(9) H(9) -59(1) no
C(10) N(1) C(9) H(10) -178(1) no
C(10) N(1) C(9) H(11) 60(1) no
Pd(1) N(1) C(10) H(12) -179(508) no
Pd(1) N(1) C(10) H(13) -58(1) no
Pd(1) N(1) C(10) H(14) 60(1) no
C(1) N(1) C(10) H(12) -64(1) no
C(1) N(1) C(10) H(13) 56(1) no
C(1) N(1) C(10) H(14) 176(1) no
C(9) N(1) C(10) H(12) 59(1) no
C(9) N(1) C(10) H(13) 179(508) no
C(9) N(1) C(10) H(14) -60(1) no
C(29) N(2) C(24) C(23) -103.4(8) yes
C(29) N(2) C(24) C(25) 77.1(8) yes
C(32) N(2) C(24) C(23) 117.4(7) yes
C(32) N(2) C(24) C(25) -62.0(9) yes
C(24) N(2) C(29) C(30) -171.7(8) yes
C(24) N(2) C(29) H(28) -53(1) no
C(24) N(2) C(29) H(29) 66(1) no
C(32) N(2) C(29) C(30) -27(1) yes
C(32) N(2) C(29) H(28) 90(1) no
C(32) N(2) C(29) H(29) -148(1) no
C(24) N(2) C(32) C(31) 160.1(8) yes
C(24) N(2) C(32) C(33) -19(1) yes
C(29) N(2) C(32) C(31) 16(1) yes
C(29) N(2) C(32) C(33) -163.0(9) yes
N(1) C(1) C(2) C(3) -143.7(9) yes
N(1) C(1) C(2) C(7) 39(1) yes
C(8) C(1) C(2) C(3) -14(1) yes
C(8) C(1) C(2) C(7) 167.8(8) yes
H(1) C(1) C(2) C(3) 102(1) no
H(1) C(1) C(2) C(7) -74(1) no
N(1) C(1) C(8) H(6) -57(1) no
N(1) C(1) C(8) H(7) -177(1) no
N(1) C(1) C(8) H(8) 62(2) no
C(2) C(1) C(8) H(6) 177(1) no
C(2) C(1) C(8) H(7) 57(2) no
C(2) C(1) C(8) H(8) -62(1) no
H(1) C(1) C(8) H(6) 59(2) no
H(1) C(1) C(8) H(7) -60(2) no
H(1) C(1) C(8) H(8) 179(880) no
C(1) C(2) C(3) C(4) -178.1(9) yes
C(1) C(2) C(3) H(2) 7(1) no
C(7) C(2) C(3) C(4) 0(1) yes
C(7) C(2) C(3) H(2) -175(1) no
C(1) C(2) C(7) Pd(1) -13.3(9) yes
C(1) C(2) C(7) C(6) 177.9(8) yes
C(3) C(2) C(7) Pd(1) 169.3(6) yes
C(3) C(2) C(7) C(6) 0(1) yes
C(2) C(3) C(4) C(5) 1(1) yes
C(2) C(3) C(4) H(3) 177(1) no
H(2) C(3) C(4) C(5) 175(1) no
H(2) C(3) C(4) H(3) -8(2) no
C(3) C(4) C(5) C(6) 0(1) yes
C(3) C(4) C(5) H(4) 178(1) no
H(3) C(4) C(5) C(6) -176(1) no
H(3) C(4) C(5) H(4) 2(2) no
C(4) C(5) C(6) C(7) 0(1) yes
C(4) C(5) C(6) H(5) -178(1) no
H(4) C(5) C(6) C(7) -178(1) no
H(4) C(5) C(6) H(5) 2(2) no
C(5) C(6) C(7) Pd(1) -167.3(8) yes
C(5) C(6) C(7) C(2) 0(1) yes
H(5) C(6) C(7) Pd(1) 11(1) no
H(5) C(6) C(7) C(2) 178(1) no
P(1) C(11) C(12) C(13) -176.0(8) yes
P(1) C(11) C(12) H(15) 4(1) no
C(16) C(11) C(12) C(13) 1(1) yes
C(16) C(11) C(12) H(15) -178(1) no
P(1) C(11) C(16) C(15) 177(1) yes
P(1) C(11) C(16) H(19) -1(2) no
C(12) C(11) C(16) C(15) 0(1) yes
C(12) C(11) C(16) H(19) -178(1) no
C(11) C(12) C(13) C(14) -1(1) yes
C(11) C(12) C(13) H(16) 177(1) no
H(15) C(12) C(13) C(14) 177(1) no
H(15) C(12) C(13) H(16) -3(2) no
C(12) C(13) C(14) C(15) 0(1) yes
C(12) C(13) C(14) H(17) -179(881) no
H(16) C(13) C(14) C(15) -179(359) no
H(16) C(13) C(14) H(17) 1(2) no
C(13) C(14) C(15) C(16) 2(2) yes
C(13) C(14) C(15) H(18) -176(1) no
H(17) C(14) C(15) C(16) -177(1) no
H(17) C(14) C(15) H(18) 2(2) no
C(14) C(15) C(16) C(11) -2(2) yes
C(14) C(15) C(16) H(19) 176(1) no
H(18) C(15) C(16) C(11) 176(1) no
H(18) C(15) C(16) H(19) -4(2) no
P(1) C(17) C(18) C(19) -179(719) yes
P(1) C(17) C(18) H(20) 0(1) no
C(22) C(17) C(18) C(19) -1(1) yes
C(22) C(17) C(18) H(20) 177(1) no
P(1) C(17) C(22) C(21) -179(881) yes
P(1) C(17) C(22) H(24) 0(1) no
C(18) C(17) C(22) C(21) 1(1) yes
C(18) C(17) C(22) H(24) -178(1) no
C(17) C(18) C(19) C(20) -1(1) yes
C(17) C(18) C(19) H(21) 179(359) no
H(20) C(18) C(19) C(20) 179(1) no
H(20) C(18) C(19) H(21) 0(2) no
C(18) C(19) C(20) C(21) 4(2) yes
C(18) C(19) C(20) H(22) -176(1) no
H(21) C(19) C(20) C(21) -176(1) no
H(21) C(19) C(20) H(22) 2(2) no
C(19) C(20) C(21) C(22) -4(2) yes
C(19) C(20) C(21) H(23) 176(1) no
H(22) C(20) C(21) C(22) 176(1) no
H(22) C(20) C(21) H(23) -2(3) no
C(20) C(21) C(22) C(17) 0(1) yes
C(20) C(21) C(22) H(24) -178(1) no
H(23) C(21) C(22) C(17) -179(804) no
H(23) C(21) C(22) H(24) 0(2) no
P(1) C(23) C(24) N(2) -1.4(9) yes
P(1) C(23) C(24) C(25) 178.1(6) yes
C(28) C(23) C(24) N(2) 179(719) yes
C(28) C(23) C(24) C(25) 0(1) yes
P(1) C(23) C(28) C(27) -179.3(6) yes
P(1) C(23) C(28) H(27) 0(1) no
C(24) C(23) C(28) C(27) 0(1) yes
C(24) C(23) C(28) H(27) 179(508) no
N(2) C(24) C(25) C(26) -179.2(7) yes
N(2) C(24) C(25) C(37) 0(1) yes
C(23) C(24) C(25) C(26) 1(1) yes
C(23) C(24) C(25) C(37) -178.8(8) yes
C(24) C(25) C(26) C(27) 0(1) yes
C(24) C(25) C(26) H(25) 178.6(9) no
C(37) C(25) C(26) C(27) 179.3(7) yes
C(37) C(25) C(26) H(25) -1(1) no
C(24) C(25) C(37) O(1) -112(1) yes
C(24) C(25) C(37) H(36) 127(1) no
C(24) C(25) C(37) H(37) 7(1) no
C(26) C(25) C(37) O(1) 67(1) yes
C(26) C(25) C(37) H(36) -52(1) no
C(26) C(25) C(37) H(37) -172(1) no
C(25) C(26) C(27) C(28) 0(1) yes
C(25) C(26) C(27) H(26) 179(719) no
H(25) C(26) C(27) C(28) -179(719) no
H(25) C(26) C(27) H(26) 0(1) no
C(26) C(27) C(28) C(23) 1(1) yes
C(26) C(27) C(28) H(27) -179(1) no
H(26) C(27) C(28) C(23) -179(1) no
H(26) C(27) C(28) H(27) 0(1) no
N(2) C(29) C(30) C(31) 26(1) yes
N(2) C(29) C(30) H(30) 145(1) no
N(2) C(29) C(30) H(31) -92(1) no
H(28) C(29) C(30) C(31) -91(1) no
H(28) C(29) C(30) H(30) 27(1) no
H(28) C(29) C(30) H(31) 149(1) no
H(29) C(29) C(30) C(31) 146(1) no
H(29) C(29) C(30) H(30) -94(1) no
H(29) C(29) C(30) H(31) 27(1) no
C(29) C(30) C(31) C(32) -17(1) yes
C(29) C(30) C(31) C(36) 166(1) yes
H(30) C(30) C(31) C(32) -136(1) no
H(30) C(30) C(31) C(36) 47(2) no
H(31) C(30) C(31) C(32) 100(1) no
H(31) C(30) C(31) C(36) -75(2) no
C(30) C(31) C(32) N(2) 1(1) yes
C(30) C(31) C(32) C(33) -179.4(9) yes
C(36) C(31) C(32) N(2) 177.9(9) yes
C(36) C(31) C(32) C(33) -2(1) yes
C(30) C(31) C(36) C(35) -179(508) yes
C(30) C(31) C(36) H(32) 0(2) no
C(32) C(31) C(36) C(35) 4(2) yes
C(32) C(31) C(36) H(32) -176(1) no
N(2) C(32) C(33) C(34) -179(1) yes
N(2) C(32) C(33) H(35) 1(1) no
C(31) C(32) C(33) C(34) 1(1) yes
C(31) C(32) C(33) H(35) -178(1) no
C(32) C(33) C(34) C(35) -1(1) yes
C(32) C(33) C(34) H(34) 177(1) no
H(35) C(33) C(34) C(35) 177(1) no
H(35) C(33) C(34) H(34) -3(2) no
C(33) C(34) C(35) C(36) 3(2) yes
C(33) C(34) C(35) H(33) -176(2) no
H(34) C(34) C(35) C(36) -175(1) no
H(34) C(34) C(35) H(33) 3(3) no
C(34) C(35) C(36) C(31) -5(2) yes
C(34) C(35) C(36) H(32) 175(2) no
H(33) C(35) C(36) C(31) 175(2) no
H(33) C(35) C(36) H(32) -3(3) no
O(1) C(38) C(39) H(38) -51(6) no
O(1) C(38) C(39) H(39) -176(4) no
O(1) C(38) C(39) H(40) 64(5) no
O(2) C(38) C(39) H(38) 77(3) no
O(2) C(38) C(39) H(39) -47(3) no
O(2) C(38) C(39) H(40) -166(2) no
